data_7006439
loop_
_publ_author_name
'Punji, Benudhar'
'Mague, Joel T.'
'Balakrishna, Maravanji S.'

_publ_section_title
;
 Bis(2-diphenylphosphinoxynaphthalen-1-yl)methane: transition metal
 chemistry, Suzuki cross-coupling reactions and homogeneous
 hydrogenation of olefins.
;
_journal_issue 10
_journal_name_full 'Dalton transactions (Cambridge, England : 2003)'
_journal_page_first 1322
_journal_page_last 1330
_journal_paper_doi 10.1039/b510589g
_journal_year 2006
_chemical_formula_moiety 'C45 H34 Au2 Cl2 O2 P2'
_chemical_formula_sum 'C45 H34 Au2 Cl2 O2 P2'
_chemical_formula_weight 1133.49
_chemical_name_systematic
;
Dichloro(bis(2-diphenylphosphinoxynaphthalen-1-yl)
methane)digold(I)
;
_space_group_IT_number 14
_symmetry_cell_setting monoclinic
_symmetry_space_group_name_Hall '-P 2yn'
_symmetry_space_group_name_H-M 'P 1 21/n 1'
_atom_sites_solution_hydrogens geom
_atom_sites_solution_primary Patterson
_atom_sites_solution_secondary difmap
_audit_creation_method SHELXL-97
_cell_angle_alpha 90.00
_cell_angle_beta 98.936(2)
_cell_angle_gamma 90.00
_cell_formula_units_Z 4
_cell_length_a 16.935(2)
_cell_length_b 12.521(2)
_cell_length_c 20.620(3)
_cell_measurement_reflns_used 6791
_cell_measurement_temperature 100(2)
_cell_measurement_theta_max 24.74
_cell_measurement_theta_min 2.35
_cell_volume 4319.3(11)
_computing_cell_refinement 'Bruker SMART (Bruker-AXS, 2000)'
_computing_data_collection 'Bruker SMART (Bruker-AXS, 2000)'
_computing_data_reduction 'Bruker SAINT+ (Bruker-AXS, 2004)'
_computing_molecular_graphics 'Bruker SHELXTL (Bruker-AXS, 2000a)'
_computing_publication_material 'Bruker SHELXTL (Bruker-AXS, 2000a)'
_computing_structure_refinement 'SHELXL-97 (Sheldrick, 1997)'
_computing_structure_solution 'SHELXS-97 (Sheldrick, 1997)'
_diffrn_ambient_temperature 100(2)
_diffrn_measured_fraction_theta_full 0.998
_diffrn_measured_fraction_theta_max 0.998
_diffrn_measurement_device_type 'Bruker-AXS Smart APEX CCD area detector'
_diffrn_measurement_method 'phi and omega scans'
_diffrn_radiation_monochromator graphite
_diffrn_radiation_source 'fine-focus sealed tube'
_diffrn_radiation_type MoK\a
_diffrn_radiation_wavelength 0.71073
_diffrn_reflns_av_R_equivalents 0.0618
_diffrn_reflns_av_sigmaI/netI 0.0586
_diffrn_reflns_limit_h_max 19
_diffrn_reflns_limit_h_min -19
_diffrn_reflns_limit_k_max 14
_diffrn_reflns_limit_k_min -14
_diffrn_reflns_limit_l_max 23
_diffrn_reflns_limit_l_min -24
_diffrn_reflns_number 29492
_diffrn_reflns_theta_full 24.74
_diffrn_reflns_theta_max 24.74
_diffrn_reflns_theta_min 1.45
_exptl_absorpt_coefficient_mu 7.018
_exptl_absorpt_correction_T_max 0.6356
_exptl_absorpt_correction_T_min 0.4250
_exptl_absorpt_correction_type multi-scan
_exptl_absorpt_process_details 'SADABS (Sheldrick, 2002)'
_exptl_crystal_colour Colorless
_exptl_crystal_density_diffrn 1.743
_exptl_crystal_density_method 'not measured'
_exptl_crystal_description Plate
_exptl_crystal_F_000 2168
_exptl_crystal_size_max 0.12
_exptl_crystal_size_mid 0.12
_exptl_crystal_size_min 0.07
_refine_diff_density_max 1.546
_refine_diff_density_min -1.764
_refine_diff_density_rms 0.184
_refine_ls_extinction_method none
_refine_ls_goodness_of_fit_ref 1.268
_refine_ls_hydrogen_treatment constr
_refine_ls_matrix_type full
_refine_ls_number_parameters 478
_refine_ls_number_reflns 7379
_refine_ls_number_restraints 0
_refine_ls_restrained_S_all 1.268
_refine_ls_R_factor_all 0.0728
_refine_ls_R_factor_gt 0.0576
_refine_ls_shift/su_max 0.001
_refine_ls_shift/su_mean 0.000
_refine_ls_structure_factor_coef Fsqd
_refine_ls_weighting_details 'calc w=1/[\s^2^(Fo^2^)+(0.0210P)^2^+42.7502P] where P=(Fo^2^+2Fc^2^)/3'
_refine_ls_weighting_scheme calc
_refine_ls_wR_factor_gt 0.1210
_refine_ls_wR_factor_ref 0.1247
_reflns_number_gt 5889
_reflns_number_total 7379
_reflns_threshold_expression >2\s(I)
_cod_data_source_file b510589g.txt
_cod_data_source_block msb173
_cod_depositor_comments
;
The following automatic conversions were performed:
'_symmetry_cell_setting' value 'Monoclinic' changed to 'monoclinic'
according to '/home/saulius/struct/CIF-dictionaries/cif_core.dic'
dictionary named 'cif_core.dic' version 2.4.1 from 2010-06-29.

Automatic conversion script
Id: cif_fix_enum 1527 2010-12-29 10:47:43Z saulius 
;
_cod_original_cell_volume 4319.3(9)
_cod_original_sg_symbol_H-M P2(1)/n
_cod_database_code 7006439

loop_
_symmetry_equiv_pos_as_xyz
'x, y, z'
'-x+1/2, y+1/2, -z+1/2'
'-x, -y, -z'
'x-1/2, -y-1/2, z-1/2'

loop_
_atom_site_label
_atom_site_type_symbol
_atom_site_fract_x
_atom_site_fract_y
_atom_site_fract_z
_atom_site_U_iso_or_equiv
_atom_site_adp_type
_atom_site_occupancy
_atom_site_symmetry_multiplicity
_atom_site_calc_flag
_atom_site_refinement_flags
_atom_site_disorder_assembly
_atom_site_disorder_group
Au1 Au 0.63999(3) 0.74661(4) 0.49868(2) 0.03485(14) Uani 1 1 d . . .
Au2 Au 0.91316(3) 0.36220(4) 0.57236(2) 0.03573(14) Uani 1 1 d . . .
Cl1 Cl 0.60048(19) 0.6817(3) 0.39567(15) 0.0507(9) Uani 1 1 d . . .
Cl2 Cl 1.01005(18) 0.2819(3) 0.64595(15) 0.0469(8) Uani 1 1 d . . .
P1 P 0.67663(17) 0.8186(3) 0.59660(14) 0.0305(7) Uani 1 1 d . . .
P2 P 0.81199(18) 0.4383(3) 0.50820(14) 0.0337(7) Uani 1 1 d . . .
O1 O 0.7023(4) 0.7368(6) 0.6560(3) 0.0322(18) Uani 1 1 d . . .
O2 O 0.7837(4) 0.5501(6) 0.5366(3) 0.0329(18) Uani 1 1 d . . .
C1 C 0.7610(6) 0.9048(10) 0.6012(6) 0.034(3) Uani 1 1 d . . .
C2 C 0.7846(7) 0.9426(11) 0.5451(7) 0.047(3) Uani 1 1 d . . .
H2 H 0.7568 0.9209 0.5036 0.056 Uiso 1 1 calc R . .
C3 C 0.8489(8) 1.0125(10) 0.5480(8) 0.052(4) Uani 1 1 d . . .
H3 H 0.8645 1.0390 0.5088 0.062 Uiso 1 1 calc R . .
C4 C 0.8897(8) 1.0432(13) 0.6081(9) 0.066(5) Uani 1 1 d . . .
H4 H 0.9335 1.0912 0.6105 0.079 Uiso 1 1 calc R . .
C5 C 0.8666(7) 1.0034(11) 0.6651(8) 0.051(4) Uani 1 1 d . . .
H5 H 0.8957 1.0230 0.7065 0.062 Uiso 1 1 calc R . .
C6 C 0.8025(7) 0.9365(10) 0.6624(6) 0.039(3) Uani 1 1 d . . .
H6 H 0.7861 0.9116 0.7017 0.047 Uiso 1 1 calc R . .
C7 C 0.5991(6) 0.8986(9) 0.6229(5) 0.031(3) Uani 1 1 d . . .
C8 C 0.5713(7) 0.9884(9) 0.5855(6) 0.035(3) Uani 1 1 d . . .
H8 H 0.5939 1.0061 0.5475 0.041 Uiso 1 1 calc R . .
C9 C 0.5112(7) 1.0514(9) 0.6036(6) 0.036(3) Uani 1 1 d . . .
H9 H 0.4907 1.1101 0.5770 0.043 Uiso 1 1 calc R . .
C10 C 0.4813(7) 1.0285(12) 0.6604(6) 0.047(4) Uani 1 1 d . . .
H10 H 0.4425 1.0743 0.6743 0.057 Uiso 1 1 calc R . .
C11 C 0.5065(7) 0.9412(9) 0.6968(6) 0.036(3) Uani 1 1 d . . .
H11 H 0.4834 0.9247 0.7348 0.043 Uiso 1 1 calc R . .
C12 C 0.5662(6) 0.8755(9) 0.6788(5) 0.032(3) Uani 1 1 d . . .
H12 H 0.5841 0.8150 0.7047 0.039 Uiso 1 1 calc R . .
C13 C 0.6842(7) 0.6293(10) 0.6536(5) 0.033(3) Uani 1 1 d . . .
C14 C 0.6031(7) 0.5971(10) 0.6422(5) 0.033(3) Uani 1 1 d . . .
H14 H 0.5614 0.6485 0.6344 0.040 Uiso 1 1 calc R . .
C15 C 0.5859(7) 0.4899(10) 0.6426(5) 0.036(3) Uani 1 1 d . . .
H15 H 0.5317 0.4671 0.6347 0.043 Uiso 1 1 calc R . .
C16 C 0.6466(7) 0.4139(9) 0.6543(5) 0.032(3) Uani 1 1 d . . .
C17 C 0.6286(7) 0.3045(10) 0.6522(5) 0.038(3) Uani 1 1 d . . .
H17 H 0.5744 0.2821 0.6433 0.046 Uiso 1 1 calc R . .
C18 C 0.6887(8) 0.2288(10) 0.6630(5) 0.042(3) Uani 1 1 d . . .
H18 H 0.6762 0.1548 0.6615 0.050 Uiso 1 1 calc R . .
C19 C 0.7690(7) 0.2634(11) 0.6762(5) 0.040(3) Uani 1 1 d . . .
H19 H 0.8105 0.2119 0.6842 0.049 Uiso 1 1 calc R . .
C20 C 0.7878(7) 0.3675(9) 0.6778(5) 0.034(3) Uani 1 1 d . . .
H20 H 0.8424 0.3880 0.6871 0.041 Uiso 1 1 calc R . .
C21 C 0.7283(6) 0.4475(9) 0.6658(5) 0.030(3) Uani 1 1 d . . .
C22 C 0.7458(6) 0.5594(10) 0.6641(5) 0.033(3) Uani 1 1 d . . .
C23 C 0.8307(6) 0.6018(9) 0.6773(5) 0.031(3) Uani 1 1 d . . .
H23A H 0.8332 0.6558 0.7127 0.037 Uiso 1 1 calc R . .
H23B H 0.8660 0.5421 0.6949 0.037 Uiso 1 1 calc R . .
C24 C 0.8659(6) 0.6513(9) 0.6218(5) 0.029(3) Uani 1 1 d . . .
C25 C 0.9297(6) 0.7274(8) 0.6369(5) 0.029(3) Uani 1 1 d . . .
C26 C 0.9642(7) 0.7495(11) 0.7020(6) 0.042(3) Uani 1 1 d . . .
H26 H 0.9440 0.7148 0.7370 0.050 Uiso 1 1 calc R . .
C27 C 1.0266(8) 0.8205(12) 0.7162(7) 0.052(4) Uani 1 1 d . . .
H27 H 1.0471 0.8362 0.7607 0.062 Uiso 1 1 calc R . .
C28 C 1.0601(8) 0.8693(12) 0.6667(7) 0.056(4) Uani 1 1 d . . .
H28 H 1.1049 0.9153 0.6771 0.068 Uiso 1 1 calc R . .
C29 C 1.0281(7) 0.8504(10) 0.6026(7) 0.047(3) Uani 1 1 d . . .
H29 H 1.0494 0.8860 0.5684 0.056 Uiso 1 1 calc R . .
C30 C 0.9630(7) 0.7778(9) 0.5865(6) 0.036(3) Uani 1 1 d . . .
C31 C 0.9315(8) 0.7548(10) 0.5209(6) 0.044(3) Uani 1 1 d . . .
H31 H 0.9522 0.7909 0.4866 0.052 Uiso 1 1 calc R . .
C32 C 0.8722(7) 0.6822(10) 0.5055(6) 0.038(3) Uani 1 1 d . . .
H32 H 0.8514 0.6676 0.4609 0.045 Uiso 1 1 calc R . .
C33 C 0.8420(6) 0.6292(10) 0.5560(5) 0.035(3) Uani 1 1 d . . .
C34 C 0.8258(7) 0.4617(11) 0.4249(5) 0.043(3) Uani 1 1 d . . .
C35 C 0.8979(7) 0.4389(9) 0.4041(6) 0.037(3) Uani 1 1 d . . .
H35 H 0.9409 0.4101 0.4340 0.044 Uiso 1 1 calc R . .
C36 C 0.9073(8) 0.4581(11) 0.3399(7) 0.052(4) Uani 1 1 d . . .
H36 H 0.9571 0.4436 0.3260 0.063 Uiso 1 1 calc R . .
C37 C 0.8454(8) 0.4979(13) 0.2960(7) 0.058(4) Uani 1 1 d . . .
H37 H 0.8513 0.5074 0.2513 0.069 Uiso 1 1 calc R . .
C38 C 0.7743(8) 0.5243(17) 0.3169(7) 0.081(6) Uani 1 1 d . . .
H38 H 0.7321 0.5554 0.2871 0.097 Uiso 1 1 calc R . .
C39 C 0.7648(8) 0.5055(16) 0.3805(6) 0.077(6) Uani 1 1 d . . .
H39 H 0.7155 0.5228 0.3945 0.093 Uiso 1 1 calc R . .
C40 C 0.7190(7) 0.3637(10) 0.4992(5) 0.034(3) Uani 1 1 d . . .
C41 C 0.6455(7) 0.4139(11) 0.4962(6) 0.043(3) Uani 1 1 d . . .
H41 H 0.6428 0.4889 0.5024 0.051 Uiso 1 1 calc R . .
C42 C 0.5760(7) 0.3538(12) 0.4841(6) 0.048(3) Uani 1 1 d . . .
H42 H 0.5256 0.3866 0.4846 0.058 Uiso 1 1 calc R . .
C43 C 0.5808(8) 0.2457(12) 0.4713(6) 0.047(3) Uani 1 1 d . . .
H43 H 0.5332 0.2051 0.4607 0.057 Uiso 1 1 calc R . .
C44 C 0.6535(8) 0.1968(12) 0.4737(7) 0.053(4) Uani 1 1 d . . .
H44 H 0.6565 0.1222 0.4659 0.064 Uiso 1 1 calc R . .
C45 C 0.7227(8) 0.2573(11) 0.4875(6) 0.045(3) Uani 1 1 d . . .
H45 H 0.7732 0.2238 0.4889 0.054 Uiso 1 1 calc R . .

loop_
_atom_site_aniso_label
_atom_site_aniso_U_11
_atom_site_aniso_U_22
_atom_site_aniso_U_33
_atom_site_aniso_U_23
_atom_site_aniso_U_13
_atom_site_aniso_U_12
Au1 0.0307(2) 0.0454(3) 0.0286(2) -0.0065(2) 0.00504(17) 0.0031(2)
Au2 0.0318(2) 0.0439(3) 0.0311(2) -0.0078(2) 0.00384(18) 0.0019(2)
Cl1 0.0434(18) 0.072(2) 0.0360(17) -0.0174(16) 0.0037(14) -0.0013(17)
Cl2 0.0386(17) 0.055(2) 0.0438(18) -0.0053(15) -0.0048(14) 0.0031(15)
P1 0.0282(15) 0.0367(18) 0.0267(15) -0.0007(13) 0.0050(12) 0.0027(13)
P2 0.0317(16) 0.0420(19) 0.0280(15) -0.0059(14) 0.0064(12) 0.0034(14)
O1 0.041(4) 0.023(4) 0.030(4) -0.004(3) -0.001(3) 0.008(4)
O2 0.035(4) 0.039(5) 0.025(4) -0.005(3) 0.009(3) 0.005(4)
C1 0.026(6) 0.039(7) 0.038(7) -0.004(6) 0.008(5) 0.004(5)
C2 0.032(7) 0.059(9) 0.050(8) 0.003(7) 0.010(6) 0.012(6)
C3 0.053(8) 0.027(7) 0.082(11) 0.016(7) 0.033(8) 0.005(6)
C4 0.031(8) 0.065(11) 0.099(13) -0.029(10) 0.004(8) 0.016(7)
C5 0.035(7) 0.050(9) 0.069(10) -0.026(8) 0.005(7) 0.013(7)
C6 0.038(7) 0.038(8) 0.043(7) -0.006(6) 0.008(6) 0.006(6)
C7 0.027(6) 0.034(7) 0.031(6) -0.006(5) -0.003(5) 0.000(5)
C8 0.034(6) 0.032(7) 0.039(7) -0.001(5) 0.012(5) 0.003(5)
C9 0.042(7) 0.021(6) 0.044(7) 0.007(5) 0.002(6) 0.005(5)
C10 0.029(7) 0.074(10) 0.038(7) -0.020(7) 0.003(5) -0.005(7)
C11 0.041(7) 0.032(7) 0.036(7) 0.002(6) 0.012(5) 0.006(6)
C12 0.037(6) 0.033(7) 0.027(6) 0.005(5) 0.003(5) 0.006(5)
C13 0.039(7) 0.039(7) 0.020(5) 0.001(5) 0.007(5) 0.007(6)
C14 0.032(6) 0.041(8) 0.027(6) -0.002(5) 0.006(5) 0.012(5)
C15 0.032(6) 0.042(8) 0.034(6) 0.000(6) 0.007(5) 0.010(6)
C16 0.037(7) 0.027(7) 0.031(6) -0.005(5) 0.010(5) -0.004(5)
C17 0.040(7) 0.050(8) 0.025(6) -0.008(6) 0.007(5) -0.002(6)
C18 0.062(9) 0.039(8) 0.027(6) 0.002(5) 0.014(6) 0.000(6)
C19 0.048(8) 0.050(9) 0.023(6) 0.002(6) 0.006(5) 0.019(7)
C20 0.047(7) 0.030(7) 0.025(6) -0.002(5) 0.006(5) 0.015(6)
C21 0.037(6) 0.038(7) 0.016(5) -0.004(5) 0.008(5) 0.009(5)
C22 0.029(6) 0.044(8) 0.026(6) 0.002(5) 0.007(5) 0.006(5)
C23 0.035(7) 0.028(7) 0.026(6) -0.009(5) -0.001(5) 0.000(5)
C24 0.027(6) 0.031(7) 0.031(6) -0.003(5) 0.008(5) 0.011(5)
C25 0.026(6) 0.024(7) 0.038(6) -0.003(5) 0.007(5) 0.009(5)
C26 0.028(6) 0.059(9) 0.039(7) 0.003(7) 0.007(5) 0.005(6)
C27 0.041(8) 0.060(10) 0.050(8) 0.000(7) -0.007(6) 0.000(7)
C28 0.035(7) 0.060(10) 0.074(10) -0.001(8) 0.009(7) -0.011(7)
C29 0.038(7) 0.042(8) 0.067(9) 0.009(7) 0.027(7) -0.003(6)
C30 0.042(7) 0.029(7) 0.041(7) -0.008(5) 0.017(6) 0.003(5)
C31 0.055(8) 0.034(7) 0.048(8) 0.002(6) 0.028(6) 0.007(7)
C32 0.043(7) 0.042(8) 0.030(6) -0.004(6) 0.008(5) 0.002(6)
C33 0.030(6) 0.047(8) 0.030(6) -0.011(6) 0.007(5) 0.004(6)
C34 0.030(6) 0.073(10) 0.026(6) -0.008(6) 0.008(5) 0.006(6)
C35 0.035(7) 0.035(7) 0.043(7) 0.008(6) 0.015(5) 0.000(5)
C36 0.041(8) 0.061(10) 0.059(9) 0.009(7) 0.022(7) 0.019(7)
C37 0.052(9) 0.084(12) 0.042(8) -0.001(8) 0.024(7) 0.002(8)
C38 0.033(8) 0.169(19) 0.039(8) 0.007(10) -0.001(6) 0.015(10)
C39 0.040(8) 0.165(19) 0.030(7) 0.008(9) 0.016(6) 0.026(10)
C40 0.041(7) 0.037(7) 0.023(6) -0.002(5) 0.006(5) -0.002(6)
C41 0.036(7) 0.061(9) 0.031(6) -0.010(6) 0.006(5) 0.004(7)
C42 0.027(7) 0.077(11) 0.039(7) -0.007(7) 0.002(5) 0.004(7)
C43 0.040(7) 0.070(10) 0.032(7) -0.011(7) 0.005(5) -0.009(7)
C44 0.048(8) 0.053(9) 0.059(9) 0.004(7) 0.009(7) -0.014(7)
C45 0.042(7) 0.055(9) 0.037(7) 0.005(7) 0.007(5) 0.003(7)

loop_
_atom_type_symbol
_atom_type_description
_atom_type_scat_dispersion_real
_atom_type_scat_dispersion_imag
_atom_type_scat_source
C C 0.0033 0.0016 'International Tables Vol C Tables 4.2.6.8 and 6.1.1.4'
H H 0.0000 0.0000 'International Tables Vol C Tables 4.2.6.8 and 6.1.1.4'
O O 0.0106 0.0060 'International Tables Vol C Tables 4.2.6.8 and 6.1.1.4'
P P 0.1023 0.0942 'International Tables Vol C Tables 4.2.6.8 and 6.1.1.4'
Cl Cl 0.1484 0.1585 'International Tables Vol C Tables 4.2.6.8 and 6.1.1.4'
Au Au -2.0133 8.8022 'International Tables Vol C Tables 4.2.6.8 and 6.1.1.4'

loop_
_geom_angle_atom_site_label_1
_geom_angle_atom_site_label_2
_geom_angle_atom_site_label_3
_geom_angle
_geom_angle_site_symmetry_1
_geom_angle_site_symmetry_3
_geom_angle_publ_flag
P1 Au1 Cl1 176.84(13) . . ?
P2 Au2 Cl2 174.63(12) . . ?
O1 P1 C1 103.1(5) . . ?
O1 P1 C7 104.4(5) . . ?
C1 P1 C7 105.2(5) . . ?
O1 P1 Au1 116.2(3) . . ?
C1 P1 Au1 113.9(4) . . ?
C7 P1 Au1 112.8(4) . . ?
O2 P2 C34 107.2(5) . . ?
O2 P2 C40 100.5(5) . . ?
C34 P2 C40 103.0(5) . . ?
O2 P2 Au2 113.7(3) . . ?
C34 P2 Au2 116.1(4) . . ?
C40 P2 Au2 114.8(4) . . ?
C13 O1 P1 124.3(7) . . ?
C33 O2 P2 118.4(7) . . ?
C2 C1 C6 119.5(12) . . ?
C2 C1 P1 120.2(9) . . ?
C6 C1 P1 120.3(9) . . ?
C1 C2 C3 120.7(13) . . ?
C1 C2 H2 119.7 . . ?
C3 C2 H2 119.7 . . ?
C4 C3 C2 119.7(14) . . ?
C4 C3 H3 120.1 . . ?
C2 C3 H3 120.1 . . ?
C3 C4 C5 119.6(14) . . ?
C3 C4 H4 120.2 . . ?
C5 C4 H4 120.2 . . ?
C6 C5 C4 120.8(13) . . ?
C6 C5 H5 119.6 . . ?
C4 C5 H5 119.6 . . ?
C5 C6 C1 119.7(12) . . ?
C5 C6 H6 120.2 . . ?
C1 C6 H6 120.2 . . ?
C12 C7 C8 118.7(10) . . ?
C12 C7 P1 122.7(9) . . ?
C8 C7 P1 118.6(9) . . ?
C9 C8 C7 120.4(11) . . ?
C9 C8 H8 119.8 . . ?
C7 C8 H8 119.8 . . ?
C10 C9 C8 119.6(11) . . ?
C10 C9 H9 120.2 . . ?
C8 C9 H9 120.2 . . ?
C11 C10 C9 120.9(12) . . ?
C11 C10 H10 119.5 . . ?
C9 C10 H10 119.5 . . ?
C10 C11 C12 120.3(11) . . ?
C10 C11 H11 119.9 . . ?
C12 C11 H11 119.9 . . ?
C7 C12 C11 120.0(11) . . ?
C7 C12 H12 120.0 . . ?
C11 C12 H12 120.0 . . ?
C22 C13 O1 117.7(10) . . ?
C22 C13 C14 123.1(11) . . ?
O1 C13 C14 119.2(10) . . ?
C15 C14 C13 118.6(11) . . ?
C15 C14 H14 120.7 . . ?
C13 C14 H14 120.7 . . ?
C14 C15 C16 121.0(11) . . ?
C14 C15 H15 119.5 . . ?
C16 C15 H15 119.5 . . ?
C15 C16 C17 120.6(11) . . ?
C15 C16 C21 119.8(11) . . ?
C17 C16 C21 119.5(11) . . ?
C18 C17 C16 120.9(12) . . ?
C18 C17 H17 119.6 . . ?
C16 C17 H17 119.6 . . ?
C17 C18 C19 118.8(12) . . ?
C17 C18 H18 120.6 . . ?
C19 C18 H18 120.6 . . ?
C20 C19 C18 121.4(12) . . ?
C20 C19 H19 119.3 . . ?
C18 C19 H19 119.3 . . ?
C19 C20 C21 121.6(12) . . ?
C19 C20 H20 119.2 . . ?
C21 C20 H20 119.2 . . ?
C20 C21 C16 117.7(11) . . ?
C20 C21 C22 123.5(11) . . ?
C16 C21 C22 118.8(10) . . ?
C13 C22 C21 118.6(11) . . ?
C13 C22 C23 119.2(11) . . ?
C21 C22 C23 122.1(10) . . ?
C24 C23 C22 118.9(9) . . ?
C24 C23 H23A 107.6 . . ?
C22 C23 H23A 107.6 . . ?
C24 C23 H23B 107.6 . . ?
C22 C23 H23B 107.6 . . ?
H23A C23 H23B 107.0 . . ?
C33 C24 C25 116.1(10) . . ?
C33 C24 C23 125.1(10) . . ?
C25 C24 C23 118.7(9) . . ?
C26 C25 C30 117.6(11) . . ?
C26 C25 C24 121.6(11) . . ?
C30 C25 C24 120.7(10) . . ?
C27 C26 C25 121.4(12) . . ?
C27 C26 H26 119.3 . . ?
C25 C26 H26 119.3 . . ?
C26 C27 C28 121.2(13) . . ?
C26 C27 H27 119.4 . . ?
C28 C27 H27 119.4 . . ?
C29 C28 C27 119.3(13) . . ?
C29 C28 H28 120.3 . . ?
C27 C28 H28 120.3 . . ?
C28 C29 C30 120.6(12) . . ?
C28 C29 H29 119.7 . . ?
C30 C29 H29 119.7 . . ?
C31 C30 C25 118.9(11) . . ?
C31 C30 C29 121.2(11) . . ?
C25 C30 C29 119.9(11) . . ?
C32 C31 C30 121.3(11) . . ?
C32 C31 H31 119.3 . . ?
C30 C31 H31 119.3 . . ?
C31 C32 C33 119.2(11) . . ?
C31 C32 H32 120.4 . . ?
C33 C32 H32 120.4 . . ?
C24 C33 C32 123.5(11) . . ?
C24 C33 O2 120.2(10) . . ?
C32 C33 O2 116.3(9) . . ?
C39 C34 C35 118.7(11) . . ?
C39 C34 P2 120.3(9) . . ?
C35 C34 P2 121.0(9) . . ?
C36 C35 C34 120.0(11) . . ?
C36 C35 H35 120.0 . . ?
C34 C35 H35 120.0 . . ?
C37 C36 C35 120.5(12) . . ?
C37 C36 H36 119.7 . . ?
C35 C36 H36 119.7 . . ?
C36 C37 C38 119.8(13) . . ?
C36 C37 H37 120.1 . . ?
C38 C37 H37 120.1 . . ?
C39 C38 C37 119.7(14) . . ?
C39 C38 H38 120.1 . . ?
C37 C38 H38 120.1 . . ?
C38 C39 C34 121.1(12) . . ?
C38 C39 H39 119.4 . . ?
C34 C39 H39 119.4 . . ?
C45 C40 C41 120.1(12) . . ?
C45 C40 P2 117.4(9) . . ?
C41 C40 P2 122.0(10) . . ?
C42 C41 C40 119.6(13) . . ?
C42 C41 H41 120.2 . . ?
C40 C41 H41 120.2 . . ?
C41 C42 C43 119.5(12) . . ?
C41 C42 H42 120.3 . . ?
C43 C42 H42 120.3 . . ?
C44 C43 C42 120.6(13) . . ?
C44 C43 H43 119.7 . . ?
C42 C43 H43 119.7 . . ?
C43 C44 C45 119.3(14) . . ?
C43 C44 H44 120.3 . . ?
C45 C44 H44 120.3 . . ?
C40 C45 C44 120.8(13) . . ?
C40 C45 H45 119.6 . . ?
C44 C45 H45 119.6 . . ?

loop_
_geom_bond_atom_site_label_1
_geom_bond_atom_site_label_2
_geom_bond_distance
_geom_bond_site_symmetry_2
_geom_bond_publ_flag
Au1 P1 2.210(3) . ?
Au1 Cl1 2.276(3) . ?
Au2 P2 2.211(3) . ?
Au2 Cl2 2.288(3) . ?
P1 O1 1.603(8) . ?
P1 C1 1.782(12) . ?
P1 C7 1.800(11) . ?
P2 O2 1.619(8) . ?
P2 C34 1.793(11) . ?
P2 C40 1.815(12) . ?
O1 C13 1.379(14) . ?
O2 C33 1.412(14) . ?
C1 C2 1.366(17) . ?
C1 C6 1.403(16) . ?
C2 C3 1.391(18) . ?
C2 H2 0.9500 . ?
C3 C4 1.38(2) . ?
C3 H3 0.9500 . ?
C4 C5 1.39(2) . ?
C4 H4 0.9500 . ?
C5 C6 1.365(18) . ?
C5 H5 0.9500 . ?
C6 H6 0.9500 . ?
C7 C12 1.387(15) . ?
C7 C8 1.403(16) . ?
C8 C9 1.385(15) . ?
C8 H8 0.9500 . ?
C9 C10 1.376(17) . ?
C9 H9 0.9500 . ?
C10 C11 1.356(17) . ?
C10 H10 0.9500 . ?
C11 C12 1.399(15) . ?
C11 H11 0.9500 . ?
C12 H12 0.9500 . ?
C13 C22 1.354(15) . ?
C13 C14 1.416(16) . ?
C14 C15 1.374(16) . ?
C14 H14 0.9500 . ?
C15 C16 1.394(15) . ?
C15 H15 0.9500 . ?
C16 C17 1.403(16) . ?
C16 C21 1.430(15) . ?
C17 C18 1.384(17) . ?
C17 H17 0.9500 . ?
C18 C19 1.412(18) . ?
C18 H18 0.9500 . ?
C19 C20 1.340(17) . ?
C19 H19 0.9500 . ?
C20 C21 1.414(15) . ?
C20 H20 0.9500 . ?
C21 C22 1.433(16) . ?
C22 C23 1.517(15) . ?
C23 C24 1.504(15) . ?
C23 H23A 0.9900 . ?
C23 H23B 0.9900 . ?
C24 C33 1.383(15) . ?
C24 C25 1.439(15) . ?
C25 C26 1.405(16) . ?
C25 C30 1.407(16) . ?
C26 C27 1.378(18) . ?
C26 H26 0.9500 . ?
C27 C28 1.384(19) . ?
C27 H27 0.9500 . ?
C28 C29 1.369(19) . ?
C28 H28 0.9500 . ?
C29 C30 1.428(17) . ?
C29 H29 0.9500 . ?
C30 C31 1.404(17) . ?
C31 C32 1.356(17) . ?
C31 H31 0.9500 . ?
C32 C33 1.397(16) . ?
C32 H32 0.9500 . ?
C34 C39 1.382(18) . ?
C34 C35 1.386(15) . ?
C35 C36 1.379(17) . ?
C35 H35 0.9500 . ?
C36 C37 1.368(18) . ?
C36 H36 0.9500 . ?
C37 C38 1.381(18) . ?
C37 H37 0.9500 . ?
C38 C39 1.368(18) . ?
C38 H38 0.9500 . ?
C39 H39 0.9500 . ?
C40 C45 1.357(17) . ?
C40 C41 1.388(16) . ?
C41 C42 1.385(17) . ?
C41 H41 0.9500 . ?
C42 C43 1.384(19) . ?
C42 H42 0.9500 . ?
C43 C44 1.368(19) . ?
C43 H43 0.9500 . ?
C44 C45 1.387(18) . ?
C44 H44 0.9500 . ?
C45 H45 0.9500 . ?
